data_4070381
loop_
_publ_author_name
'Ghadwal, Rajendra S.'
'Sen, Sakya S.'
'Roesky, Herbert W.'
'Tavcar, Gasper'
'Merkel, Sebastian'
'Stalke, Dietmar'

_publ_section_title
;
 Neutral Penta- and Hexacoordinate N-Heterocyclic Carbene Complexes
 Derived from SiX4(X = F, Br)
;
_journal_issue 21
_journal_name_full Organometallics
_journal_page_first 6374
_journal_paper_doi 10.1021/om9007696
_journal_volume 28
_journal_year 2009
_chemical_formula_sum 'C61 H80 F4 N4 Si'
_chemical_formula_weight 973.38
_chemical_name_systematic
; 
 ? 
;
_space_group_IT_number 2
_symmetry_cell_setting triclinic
_symmetry_space_group_name_Hall '-P 1'
_symmetry_space_group_name_H-M 'P -1'
_atom_sites_solution_hydrogens geom
_atom_sites_solution_primary direct
_atom_sites_solution_secondary difmap
_audit_creation_method SHELXL-97
_cell_angle_alpha 73.5780(10)
_cell_angle_beta 85.8090(10)
_cell_angle_gamma 74.8090(10)
_cell_formula_units_Z 2
_cell_length_a 12.7184(11)
_cell_length_b 14.6505(11)
_cell_length_c 20.0103(16)
_cell_measurement_reflns_used 9993
_cell_measurement_temperature 100(2)
_cell_measurement_theta_max 26.593
_cell_measurement_theta_min 2.395
_cell_volume 3451.5(5)
_computing_cell_refinement 'Bruker AXS SAINT (v 7.46a, Bruker 2007)'
_computing_data_collection 'APEX2 (v2.2-0, Bruker 2007)'
_computing_data_reduction 'Bruker AXS SAINT (v 7.46a, Bruker 2007)'
_computing_molecular_graphics 'Bruker AXS SHELXTL (v 6.3.1, Bruker 2004)'
_computing_publication_material 'SHELXL-97 (Sheldrick, 1997)'
_computing_structure_refinement 'SHELXL-97 (Sheldrick, 1997)'
_computing_structure_solution 'SHELXS-97 (Sheldrick, 1990)'
_diffrn_ambient_temperature 100(2)
_diffrn_measured_fraction_theta_full 0.997
_diffrn_measured_fraction_theta_max 0.997
_diffrn_measurement_device_type 'Bruker Smart Apex with D8-Goniometer'
_diffrn_measurement_method 'omega scans'
_diffrn_radiation_monochromator 'INCOATEC Quazar multilayer mirror optics'
_diffrn_radiation_source 'micro-focus sealed tube'
_diffrn_radiation_type MoK\a
_diffrn_radiation_wavelength 0.71073
_diffrn_reflns_av_R_equivalents 0.0448
_diffrn_reflns_av_sigmaI/netI 0.0403
_diffrn_reflns_limit_h_max 16
_diffrn_reflns_limit_h_min -16
_diffrn_reflns_limit_k_max 18
_diffrn_reflns_limit_k_min -18
_diffrn_reflns_limit_l_max 25
_diffrn_reflns_limit_l_min -25
_diffrn_reflns_number 79555
_diffrn_reflns_theta_full 27.12
_diffrn_reflns_theta_max 27.12
_diffrn_reflns_theta_min 1.06
_exptl_absorpt_coefficient_mu 0.078
_exptl_absorpt_correction_T_max 0.9892
_exptl_absorpt_correction_T_min 0.9755
_exptl_absorpt_correction_type multi-scan
_exptl_absorpt_process_details 'SADABS 2007(5'
_exptl_crystal_colour colourless
_exptl_crystal_density_diffrn 0.937
_exptl_crystal_density_method 'not measured'
_exptl_crystal_description plate
_exptl_crystal_F_000 1048
_exptl_crystal_size_max 0.32
_exptl_crystal_size_mid 0.14
_exptl_crystal_size_min 0.14
_platon_squeeze_details
;
;
_refine_diff_density_max 0.403
_refine_diff_density_min -0.320
_refine_diff_density_rms 0.040
_refine_ls_extinction_method none
_refine_ls_goodness_of_fit_ref 1.052
_refine_ls_hydrogen_treatment constr
_refine_ls_matrix_type full
_refine_ls_number_parameters 685
_refine_ls_number_reflns 15220
_refine_ls_number_restraints 48
_refine_ls_restrained_S_all 1.050
_refine_ls_R_factor_all 0.0713
_refine_ls_R_factor_gt 0.0520
_refine_ls_shift/su_max 0.000
_refine_ls_shift/su_mean 0.000
_refine_ls_structure_factor_coef Fsqd
_refine_ls_weighting_details 'calc w=1/[\s^2^(Fo^2^)+(0.0605P)^2^+0.9230P] where P=(Fo^2^+2Fc^2^)/3'
_refine_ls_weighting_scheme calc
_refine_ls_wR_factor_gt 0.1293
_refine_ls_wR_factor_ref 0.1362
_reflns_number_gt 11372
_reflns_number_total 15220
_reflns_threshold_expression >2sigma(I)
_cod_data_source_file om9007696_si_001.cif
_cod_data_source_block rajendra8-sq
_cod_original_sg_symbol_H-M P-1
_cod_database_code 4070381

loop_
_symmetry_equiv_pos_as_xyz
'x, y, z'
'-x, -y, -z'

loop_
_atom_site_label
_atom_site_type_symbol
_atom_site_fract_x
_atom_site_fract_y
_atom_site_fract_z
_atom_site_U_iso_or_equiv
_atom_site_adp_type
_atom_site_occupancy
_atom_site_symmetry_multiplicity
_atom_site_calc_flag
_atom_site_refinement_flags
_atom_site_disorder_assembly
_atom_site_disorder_group
Si1 Si 0.21979(3) 0.48110(3) 0.24775(2) 0.01853(10) Uani 1 1 d . . .
F1 F 0.09636(14) 0.46987(14) 0.27239(15) 0.0400(8) Uani 0.602(5) 1 d PU A 1
F2 F 0.2081(3) 0.44558(13) 0.17721(10) 0.0398(8) Uani 0.602(5) 1 d PU A 1
F3 F 0.34340(13) 0.49335(13) 0.22280(14) 0.0382(8) Uani 0.602(5) 1 d PU A 1
F4 F 0.2302(2) 0.51930(12) 0.31715(9) 0.0393(9) Uani 0.602(5) 1 d PU A 1
F1' F 0.1150(3) 0.4480(2) 0.2281(3) 0.0561(18) Uani 0.398(5) 1 d PU A 2
F2' F 0.2856(5) 0.4574(2) 0.17873(16) 0.064(2) Uani 0.398(5) 1 d PU A 2
F3' F 0.3236(3) 0.5126(2) 0.2706(3) 0.0550(19) Uani 0.398(5) 1 d PU A 2
F4' F 0.1548(4) 0.5009(2) 0.31960(14) 0.0496(16) Uani 0.398(5) 1 d PU A 2
N1 N 0.24249(10) 0.26163(9) 0.31073(6) 0.0210(3) Uani 1 1 d . . .
N2 N 0.37718(10) 0.30358(9) 0.33954(6) 0.0206(3) Uani 1 1 d . . .
N3 N 0.04853(10) 0.67348(9) 0.19509(6) 0.0216(3) Uani 1 1 d . . .
N4 N 0.20553(10) 0.68925(9) 0.15571(6) 0.0234(3) Uani 1 1 d . . .
C1 C 0.28344(11) 0.34122(10) 0.30203(7) 0.0191(3) Uani 1 1 d . A .
C2 C 0.39403(13) 0.20373(11) 0.37043(8) 0.0281(3) Uani 1 1 d . A .
H2 H 0.4538 0.1621 0.3991 0.034 Uiso 1 1 calc R . .
C3 C 0.30968(13) 0.17717(11) 0.35209(8) 0.0283(3) Uani 1 1 d . A .
H3 H 0.2982 0.1129 0.3650 0.034 Uiso 1 1 calc R . .
C4 C 0.14495(12) 0.25540(11) 0.28052(8) 0.0242(3) Uani 1 1 d . A .
C5 C 0.15674(13) 0.22617(11) 0.21954(8) 0.0268(3) Uani 1 1 d . . .
C6 C 0.26506(14) 0.20804(12) 0.18151(8) 0.0307(4) Uani 1 1 d . A .
H6 H 0.3172 0.2313 0.2037 0.037 Uiso 1 1 calc R . .
C7 C 0.25542(18) 0.26516(15) 0.10475(9) 0.0456(5) Uani 1 1 d . . .
H7A H 0.2070 0.2419 0.0813 0.068 Uiso 1 1 calc R A .
H7B H 0.3276 0.2550 0.0831 0.068 Uiso 1 1 calc R . .
H7C H 0.2255 0.3354 0.1005 0.068 Uiso 1 1 calc R . .
C8 C 0.31154(18) 0.09820(15) 0.19010(12) 0.0520(5) Uani 1 1 d . . .
H8A H 0.3197 0.0633 0.2398 0.078 Uiso 1 1 calc R A .
H8B H 0.3828 0.0873 0.1673 0.078 Uiso 1 1 calc R . .
H8C H 0.2619 0.0734 0.1687 0.078 Uiso 1 1 calc R . .
C9 C 0.06434(15) 0.21222(13) 0.19466(9) 0.0363(4) Uani 1 1 d . A .
H9 H 0.0687 0.1927 0.1529 0.044 Uiso 1 1 calc R . .
C10 C -0.03329(15) 0.22631(14) 0.22976(10) 0.0415(4) Uani 1 1 d . . .
H10 H -0.0953 0.2158 0.2122 0.050 Uiso 1 1 calc R A .
C11 C -0.04188(14) 0.25570(13) 0.29048(10) 0.0369(4) Uani 1 1 d . A .
H11 H -0.1099 0.2653 0.3140 0.044 Uiso 1 1 calc R . .
C12 C 0.04748(13) 0.27129(11) 0.31744(8) 0.0276(3) Uani 1 1 d . . .
C13 C 0.04015(14) 0.30355(12) 0.38391(8) 0.0307(4) Uani 1 1 d . A .
H13 H 0.0981 0.3391 0.3817 0.037 Uiso 1 1 calc R . .
C14 C -0.06916(15) 0.37423(13) 0.39106(10) 0.0394(4) Uani 1 1 d . . .
H14A H -0.0841 0.4290 0.3486 0.059 Uiso 1 1 calc R A .
H14B H -0.0667 0.3996 0.4311 0.059 Uiso 1 1 calc R . .
H14C H -0.1269 0.3394 0.3980 0.059 Uiso 1 1 calc R . .
C15 C 0.06267(17) 0.21472(14) 0.44820(9) 0.0444(5) Uani 1 1 d . . .
H15A H 0.0057 0.1795 0.4526 0.067 Uiso 1 1 calc R A .
H15B H 0.0630 0.2372 0.4899 0.067 Uiso 1 1 calc R . .
H15C H 0.1337 0.1706 0.4433 0.067 Uiso 1 1 calc R . .
C16 C 0.45570(12) 0.35319(11) 0.35135(8) 0.0222(3) Uani 1 1 d . A .
C17 C 0.54540(12) 0.35562(11) 0.30655(8) 0.0258(3) Uani 1 1 d . . .
C18 C 0.55481(14) 0.31989(13) 0.24206(8) 0.0319(4) Uani 1 1 d . A .
H18 H 0.4831 0.3080 0.2348 0.038 Uiso 1 1 calc R . .
C19 C 0.5788(2) 0.39598(16) 0.17751(10) 0.0534(6) Uani 1 1 d . . .
H19A H 0.5246 0.4588 0.1733 0.080 Uiso 1 1 calc R A .
H19B H 0.5755 0.3736 0.1361 0.080 Uiso 1 1 calc R . .
H19C H 0.6517 0.4047 0.1814 0.080 Uiso 1 1 calc R . .
C20 C 0.6413(2) 0.22143(16) 0.25333(13) 0.0571(6) Uani 1 1 d . . .
H20A H 0.7120 0.2304 0.2626 0.086 Uiso 1 1 calc R A .
H20B H 0.6465 0.1984 0.2115 0.086 Uiso 1 1 calc R . .
H20C H 0.6205 0.1727 0.2931 0.086 Uiso 1 1 calc R . .
C21 C 0.62667(13) 0.39230(13) 0.32441(9) 0.0331(4) Uani 1 1 d . A .
H21 H 0.6887 0.3956 0.2952 0.040 Uiso 1 1 calc R . .
C22 C 0.61886(14) 0.42384(14) 0.38359(9) 0.0371(4) Uani 1 1 d . . .
H22 H 0.6759 0.4475 0.3952 0.044 Uiso 1 1 calc R A .
C23 C 0.52875(14) 0.42134(14) 0.42604(9) 0.0359(4) Uani 1 1 d . A .
H23 H 0.5244 0.4437 0.4666 0.043 Uiso 1 1 calc R . .
C24 C 0.44389(13) 0.38656(12) 0.41067(8) 0.0280(3) Uani 1 1 d . . .
C25 C 0.34558(15) 0.38315(15) 0.45832(9) 0.0392(4) Uani 1 1 d . A .
H25 H 0.2918 0.3624 0.4356 0.047 Uiso 1 1 calc R . .
C26 C 0.15461(12) 0.62190(11) 0.19565(7) 0.0210(3) Uani 1 1 d . A .
C27 C 0.29019(16) 0.48298(17) 0.46927(12) 0.0506(5) Uani 1 1 d . . .
H27A H 0.3404 0.5041 0.4930 0.076 Uiso 1 1 calc R A .
H27B H 0.2248 0.4784 0.4978 0.076 Uiso 1 1 calc R . .
H27C H 0.2696 0.5309 0.4240 0.076 Uiso 1 1 calc R . .
C28 C 0.3790(2) 0.3060(2) 0.52758(12) 0.0770(8) Uani 1 1 d . . .
H28A H 0.4299 0.3257 0.5518 0.116 Uiso 1 1 calc R A .
H28B H 0.4143 0.2424 0.5189 0.116 Uiso 1 1 calc R . .
H28C H 0.3142 0.3003 0.5565 0.116 Uiso 1 1 calc R . .
C29 C 0.13303(13) 0.77993(11) 0.13100(8) 0.0297(4) Uani 1 1 d . A .
H29 H 0.1498 0.8379 0.1020 0.036 Uiso 1 1 calc R . .
C30 C 0.03472(13) 0.77040(11) 0.15574(8) 0.0268(3) Uani 1 1 d . A .
H30 H -0.0316 0.8203 0.1479 0.032 Uiso 1 1 calc R . .
C31 C -0.04720(12) 0.63953(11) 0.22349(8) 0.0234(3) Uani 1 1 d . A .
C32 C -0.09105(13) 0.65826(12) 0.28556(8) 0.0275(3) Uani 1 1 d . . .
C33 C -0.03408(14) 0.69795(13) 0.33067(8) 0.0313(4) Uani 1 1 d . A .
H33 H 0.0353 0.7091 0.3070 0.038 Uiso 1 1 calc R . .
C34 C -0.00518(16) 0.62356(15) 0.40161(10) 0.0429(4) Uani 1 1 d . . .
H34A H -0.0722 0.6141 0.4268 0.064 Uiso 1 1 calc R A .
H34B H 0.0371 0.6481 0.4285 0.064 Uiso 1 1 calc R . .
H34C H 0.0382 0.5607 0.3951 0.064 Uiso 1 1 calc R . .
C35 C -0.10369(18) 0.79643(14) 0.33914(11) 0.0474(5) Uani 1 1 d . . .
H35A H -0.1201 0.8435 0.2931 0.071 Uiso 1 1 calc R A .
H35B H -0.0637 0.8217 0.3669 0.071 Uiso 1 1 calc R . .
H35C H -0.1718 0.7871 0.3628 0.071 Uiso 1 1 calc R . .
C36 C -0.19175(14) 0.63731(13) 0.30556(9) 0.0358(4) Uani 1 1 d . A .
H36 H -0.2250 0.6498 0.3473 0.043 Uiso 1 1 calc R . .
C37 C -0.24375(14) 0.59892(14) 0.26598(10) 0.0383(4) Uani 1 1 d . . .
H37 H -0.3127 0.5864 0.2802 0.046 Uiso 1 1 calc R A .
C38 C -0.19605(14) 0.57871(13) 0.20601(10) 0.0368(4) Uani 1 1 d . A .
H38 H -0.2319 0.5509 0.1798 0.044 Uiso 1 1 calc R . .
C39 C -0.09639(13) 0.59827(12) 0.18319(8) 0.0286(3) Uani 1 1 d . . .
C40 C -0.04573(14) 0.57813(13) 0.11592(9) 0.0327(4) Uani 1 1 d . A .
H40 H 0.0321 0.5807 0.1153 0.039 Uiso 1 1 calc R . .
C41 C -0.04710(19) 0.47618(15) 0.11211(11) 0.0495(5) Uani 1 1 d . . .
H41A H -0.0117 0.4268 0.1536 0.074 Uiso 1 1 calc R A .
H41B H -0.0078 0.4633 0.0704 0.074 Uiso 1 1 calc R . .
H41C H -0.1226 0.4728 0.1098 0.074 Uiso 1 1 calc R . .
C42 C -0.10192(18) 0.65754(16) 0.05295(10) 0.0499(5) Uani 1 1 d . . .
H42A H -0.1789 0.6574 0.0526 0.075 Uiso 1 1 calc R A .
H42B H -0.0667 0.6444 0.0102 0.075 Uiso 1 1 calc R . .
H42C H -0.0963 0.7219 0.0555 0.075 Uiso 1 1 calc R . .
C43 C 0.31824(13) 0.67427(11) 0.13313(8) 0.0270(3) Uani 1 1 d . A .
C44 C 0.39247(13) 0.69637(11) 0.17031(9) 0.0308(4) Uani 1 1 d . . .
C45 C 0.36170(14) 0.72887(12) 0.23588(9) 0.0335(4) Uani 1 1 d . A .
H45 H 0.2851 0.7245 0.2477 0.040 Uiso 1 1 calc R . .
C46 C 0.43273(18) 0.66234(18) 0.29722(12) 0.0564(6) Uani 1 1 d . . .
H46A H 0.4271 0.5947 0.3051 0.085 Uiso 1 1 calc R A .
H46B H 0.4084 0.6844 0.3390 0.085 Uiso 1 1 calc R . .
H46C H 0.5087 0.6649 0.2873 0.085 Uiso 1 1 calc R . .
C47 C 0.3636(2) 0.83661(16) 0.22328(15) 0.0715(8) Uani 1 1 d . . .
H47A H 0.4375 0.8437 0.2106 0.107 Uiso 1 1 calc R A .
H47B H 0.3411 0.8571 0.2658 0.107 Uiso 1 1 calc R . .
H47C H 0.3133 0.8780 0.1853 0.107 Uiso 1 1 calc R . .
C48 C 0.49795(15) 0.68920(13) 0.14338(10) 0.0391(4) Uani 1 1 d . A .
H48 H 0.5510 0.7032 0.1673 0.047 Uiso 1 1 calc R . .
C49 C 0.52598(15) 0.66202(14) 0.08252(10) 0.0423(5) Uani 1 1 d . . .
H49 H 0.5978 0.6585 0.0647 0.051 Uiso 1 1 calc R A .
C50 C 0.45074(15) 0.63993(13) 0.04732(9) 0.0385(4) Uani 1 1 d . A .
H50 H 0.4717 0.6209 0.0057 0.046 Uiso 1 1 calc R . .
C51 C 0.34426(14) 0.64516(12) 0.07194(8) 0.0321(4) Uani 1 1 d . . .
C52 C 0.26192(15) 0.62117(14) 0.03293(9) 0.0366(4) Uani 1 1 d . A .
H52 H 0.1984 0.6135 0.0646 0.044 Uiso 1 1 calc R . .
C53 C 0.21999(19) 0.70551(16) -0.03179(11) 0.0547(6) Uani 1 1 d . . .
H53A H 0.1874 0.7659 -0.0180 0.082 Uiso 1 1 calc R A .
H53B H 0.1650 0.6893 -0.0551 0.082 Uiso 1 1 calc R . .
H53C H 0.2807 0.7153 -0.0637 0.082 Uiso 1 1 calc R . .
C54 C 0.30746(17) 0.52430(14) 0.01398(10) 0.0427(4) Uani 1 1 d . . .
H54A H 0.3655 0.5315 -0.0206 0.064 Uiso 1 1 calc R A .
H54B H 0.2491 0.5072 -0.0055 0.064 Uiso 1 1 calc R . .
H54C H 0.3369 0.4722 0.0559 0.064 Uiso 1 1 calc R . .
C60 C 0.0897(2) 0.9403(2) 0.28340(15) 0.0777(8) Uani 1 1 d . . .
H60A H 0.0122 0.9741 0.2832 0.117 Uiso 1 1 calc R . .
H60B H 0.0989 0.8840 0.2643 0.117 Uiso 1 1 calc R . .
H60C H 0.1302 0.9858 0.2548 0.117 Uiso 1 1 calc R . .
C61 C 0.13256(18) 0.90436(16) 0.35765(13) 0.0557(6) Uani 1 1 d . . .
C62 C 0.18815(18) 0.80738(16) 0.38670(12) 0.0533(5) Uani 1 1 d . . .
H62 H 0.1987 0.7617 0.3598 0.064 Uiso 1 1 calc R . .
C63 C 0.22857(19) 0.77572(16) 0.45400(12) 0.0547(6) Uani 1 1 d . . .
H63 H 0.2681 0.7093 0.4723 0.066 Uiso 1 1 calc R . .
C64 C 0.2117(2) 0.83969(18) 0.49417(14) 0.0645(6) Uani 1 1 d . . .
H64 H 0.2393 0.8181 0.5404 0.077 Uiso 1 1 calc R . .
C65 C 0.1531(2) 0.93814(19) 0.46636(16) 0.0704(7) Uani 1 1 d . . .
H65 H 0.1390 0.9832 0.4939 0.084 Uiso 1 1 calc R . .
C66 C 0.1163(2) 0.96803(18) 0.39830(16) 0.0691(7) Uani 1 1 d . . .
H66 H 0.0785 1.0348 0.3792 0.083 Uiso 1 1 calc R . .

loop_
_atom_site_aniso_label
_atom_site_aniso_U_11
_atom_site_aniso_U_22
_atom_site_aniso_U_33
_atom_site_aniso_U_23
_atom_site_aniso_U_13
_atom_site_aniso_U_12
Si1 0.0191(2) 0.01828(19) 0.01740(19) -0.00398(15) -0.00030(15) -0.00432(15)
F1 0.0197(8) 0.0255(10) 0.0579(18) 0.0118(10) 0.0039(9) -0.0030(7)
F2 0.067(2) 0.0253(9) 0.0233(9) -0.0089(7) -0.0160(11) 0.0022(9)
F3 0.0201(8) 0.0242(9) 0.0545(18) 0.0108(10) 0.0038(8) -0.0027(6)
F4 0.066(2) 0.0246(9) 0.0236(9) -0.0085(7) -0.0142(10) 0.0016(9)
F1' 0.048(2) 0.0257(15) 0.088(4) 0.0127(18) -0.046(3) -0.0156(14)
F2' 0.099(4) 0.0361(17) 0.0227(15) 0.0022(13) 0.030(2) 0.021(2)
F3' 0.040(2) 0.0218(14) 0.094(4) 0.0137(17) -0.040(3) -0.0142(13)
F4' 0.067(3) 0.0321(16) 0.0269(14) -0.0013(11) 0.0172(16) 0.0145(17)
N1 0.0223(6) 0.0197(6) 0.0199(6) -0.0024(5) -0.0028(5) -0.0062(5)
N2 0.0210(6) 0.0197(6) 0.0204(6) -0.0032(5) -0.0023(5) -0.0057(5)
N3 0.0213(6) 0.0207(6) 0.0196(6) -0.0032(5) 0.0006(5) -0.0023(5)
N4 0.0218(6) 0.0204(6) 0.0245(6) -0.0033(5) 0.0040(5) -0.0032(5)
C1 0.0203(7) 0.0217(7) 0.0163(7) -0.0063(5) 0.0011(5) -0.0061(6)
C2 0.0290(8) 0.0212(7) 0.0287(8) 0.0011(6) -0.0080(7) -0.0036(6)
C3 0.0314(9) 0.0207(7) 0.0298(8) -0.0010(6) -0.0045(7) -0.0066(6)
C4 0.0247(8) 0.0212(7) 0.0272(8) -0.0037(6) -0.0029(6) -0.0092(6)
C5 0.0313(8) 0.0229(8) 0.0281(8) -0.0066(6) -0.0043(6) -0.0093(6)
C6 0.0363(9) 0.0313(9) 0.0279(8) -0.0121(7) 0.0009(7) -0.0104(7)
C7 0.0559(13) 0.0472(11) 0.0309(10) -0.0055(8) 0.0012(9) -0.0141(10)
C8 0.0537(13) 0.0395(11) 0.0562(13) -0.0131(10) 0.0112(10) -0.0035(9)
C9 0.0400(10) 0.0387(10) 0.0372(9) -0.0157(8) -0.0065(8) -0.0145(8)
C10 0.0359(10) 0.0466(11) 0.0508(11) -0.0173(9) -0.0095(8) -0.0183(8)
C11 0.0272(9) 0.0388(10) 0.0478(11) -0.0104(8) 0.0005(8) -0.0151(7)
C12 0.0265(8) 0.0271(8) 0.0295(8) -0.0044(6) 0.0016(6) -0.0111(6)
C13 0.0307(9) 0.0307(9) 0.0307(9) -0.0071(7) 0.0045(7) -0.0104(7)
C14 0.0381(10) 0.0357(10) 0.0417(10) -0.0110(8) 0.0074(8) -0.0064(8)
C15 0.0546(12) 0.0396(10) 0.0307(9) -0.0057(8) 0.0038(8) -0.0029(9)
C16 0.0203(7) 0.0231(7) 0.0218(7) -0.0020(6) -0.0044(6) -0.0065(6)
C17 0.0215(8) 0.0270(8) 0.0269(8) -0.0054(6) -0.0014(6) -0.0045(6)
C18 0.0286(9) 0.0410(10) 0.0284(8) -0.0139(7) 0.0049(7) -0.0092(7)
C19 0.0761(16) 0.0532(13) 0.0301(10) -0.0120(9) 0.0149(10) -0.0181(11)
C20 0.0621(14) 0.0456(12) 0.0649(14) -0.0283(11) 0.0035(11) -0.0024(10)
C21 0.0222(8) 0.0407(10) 0.0356(9) -0.0075(7) 0.0022(7) -0.0104(7)
C22 0.0282(9) 0.0478(11) 0.0408(10) -0.0131(8) -0.0057(7) -0.0166(8)
C23 0.0347(9) 0.0498(11) 0.0312(9) -0.0162(8) -0.0028(7) -0.0178(8)
C24 0.0259(8) 0.0364(9) 0.0239(8) -0.0086(7) -0.0006(6) -0.0112(7)
C25 0.0361(10) 0.0604(12) 0.0311(9) -0.0214(9) 0.0083(7) -0.0216(9)
C26 0.0211(7) 0.0234(7) 0.0184(7) -0.0065(6) 0.0022(6) -0.0054(6)
C27 0.0297(10) 0.0729(15) 0.0624(13) -0.0398(12) 0.0022(9) -0.0129(10)
C28 0.0831(19) 0.0858(19) 0.0424(13) -0.0013(12) 0.0300(12) -0.0134(15)
C29 0.0310(9) 0.0186(7) 0.0319(8) 0.0000(6) 0.0031(7) -0.0015(6)
C30 0.0270(8) 0.0203(7) 0.0264(8) -0.0023(6) 0.0011(6) 0.0005(6)
C31 0.0168(7) 0.0246(7) 0.0245(7) -0.0023(6) -0.0010(6) -0.0025(6)
C32 0.0229(8) 0.0299(8) 0.0257(8) -0.0056(6) 0.0019(6) -0.0025(6)
C33 0.0303(9) 0.0385(9) 0.0264(8) -0.0135(7) 0.0057(7) -0.0073(7)
C34 0.0438(11) 0.0482(11) 0.0343(10) -0.0108(8) -0.0057(8) -0.0065(9)
C35 0.0551(13) 0.0392(11) 0.0474(11) -0.0163(9) 0.0001(9) -0.0062(9)
C36 0.0271(9) 0.0413(10) 0.0336(9) -0.0071(8) 0.0086(7) -0.0052(7)
C37 0.0211(8) 0.0426(10) 0.0464(11) -0.0031(8) 0.0006(7) -0.0098(7)
C38 0.0282(9) 0.0389(10) 0.0432(10) -0.0070(8) -0.0089(8) -0.0105(7)
C39 0.0244(8) 0.0283(8) 0.0294(8) -0.0034(7) -0.0062(6) -0.0033(6)
C40 0.0321(9) 0.0359(9) 0.0299(9) -0.0111(7) -0.0076(7) -0.0038(7)
C41 0.0589(13) 0.0445(11) 0.0470(12) -0.0198(9) -0.0097(10) -0.0060(10)
C42 0.0575(13) 0.0529(12) 0.0293(10) -0.0074(9) -0.0063(9) 0.0009(10)
C43 0.0239(8) 0.0191(7) 0.0310(8) 0.0002(6) 0.0077(6) -0.0031(6)
C44 0.0277(8) 0.0198(8) 0.0400(9) -0.0021(7) 0.0064(7) -0.0061(6)
C45 0.0290(9) 0.0286(9) 0.0453(10) -0.0122(7) 0.0029(7) -0.0100(7)
C46 0.0433(12) 0.0653(14) 0.0540(13) -0.0211(11) -0.0053(10) 0.0040(10)
C47 0.101(2) 0.0369(12) 0.0850(18) -0.0265(12) 0.0319(15) -0.0287(13)
C48 0.0291(9) 0.0304(9) 0.0539(11) -0.0051(8) 0.0069(8) -0.0098(7)
C49 0.0258(9) 0.0380(10) 0.0517(11) -0.0011(8) 0.0148(8) -0.0046(7)
C50 0.0327(9) 0.0371(10) 0.0336(9) -0.0013(7) 0.0129(7) -0.0009(7)
C51 0.0306(9) 0.0269(8) 0.0282(8) 0.0018(6) 0.0084(7) -0.0015(7)
C52 0.0348(9) 0.0444(10) 0.0266(8) -0.0117(7) 0.0077(7) -0.0030(8)
C53 0.0619(14) 0.0497(12) 0.0397(11) -0.0097(9) -0.0107(10) 0.0078(10)
C54 0.0487(12) 0.0382(10) 0.0356(10) -0.0065(8) 0.0082(8) -0.0073(9)
C60 0.0733(18) 0.0635(16) 0.0846(19) 0.0049(14) -0.0031(15) -0.0236(14)
C61 0.0460(12) 0.0445(12) 0.0724(15) -0.0029(11) 0.0024(11) -0.0189(10)
C62 0.0495(12) 0.0440(12) 0.0602(14) -0.0060(10) 0.0118(10) -0.0132(10)
C63 0.0532(13) 0.0399(11) 0.0655(15) -0.0074(10) 0.0098(11) -0.0125(10)
C64 0.0650(16) 0.0591(15) 0.0733(16) -0.0133(13) 0.0004(13) -0.0276(12)
C65 0.0678(17) 0.0520(14) 0.101(2) -0.0308(14) -0.0007(15) -0.0215(12)
C66 0.0621(16) 0.0424(13) 0.103(2) -0.0138(13) -0.0110(14) -0.0171(11)

loop_
_atom_type_symbol
_atom_type_description
_atom_type_scat_dispersion_real
_atom_type_scat_dispersion_imag
_atom_type_scat_source
C C 0.0033 0.0016 'International Tables Vol C Tables 4.2.6.8 and 6.1.1.4'
H H 0.0000 0.0000 'International Tables Vol C Tables 4.2.6.8 and 6.1.1.4'
N N 0.0061 0.0033 'International Tables Vol C Tables 4.2.6.8 and 6.1.1.4'
F F 0.0171 0.0103 'International Tables Vol C Tables 4.2.6.8 and 6.1.1.4'
Si Si 0.0817 0.0704 'International Tables Vol C Tables 4.2.6.8 and 6.1.1.4'

loop_
_geom_angle_atom_site_label_1
_geom_angle_atom_site_label_2
_geom_angle_atom_site_label_3
_geom_angle
F2' Si1 F1' 91.1(3)
F2' Si1 F3' 90.8(2)
F1' Si1 F3' 177.8(2)
F2' Si1 F1 127.1(2)
F1' Si1 F1 36.05(17)
F3' Si1 F1 142.1(2)
F2' Si1 F3 53.0(2)
F1' Si1 F3 144.1(2)
F3' Si1 F3 37.78(16)
F1 Si1 F3 179.54(9)
F2' Si1 F4 143.0(2)
F1' Si1 F4 125.9(2)
F3' Si1 F4 52.25(19)
F1 Si1 F4 89.85(13)
F3 Si1 F4 90.02(12)
F2' Si1 F4' 177.85(14)
F1' Si1 F4' 88.9(2)
F3' Si1 F4' 89.2(2)
F1 Si1 F4' 52.88(17)
F3 Si1 F4' 127.00(19)
F4 Si1 F4' 37.03(15)
F2' Si1 F2 36.99(18)
F1' Si1 F2 54.1(2)
F3' Si1 F2 127.8(2)
F1 Si1 F2 90.15(13)
F3 Si1 F2 89.97(12)
F4 Si1 F2 178.66(9)
F4' Si1 F2 143.02(19)
F2' Si1 C1 89.22(11)
F1' Si1 C1 89.13(10)
F3' Si1 C1 89.73(10)
F1 Si1 C1 90.37(7)
F3 Si1 C1 90.07(7)
F4 Si1 C1 90.41(7)
F4' Si1 C1 88.63(10)
F2 Si1 C1 90.94(7)
F2' Si1 C26 92.20(11)
F1' Si1 C26 91.06(10)
F3' Si1 C26 90.04(10)
F1 Si1 C26 88.94(7)
F3 Si1 C26 90.61(7)
F4 Si1 C26 88.33(7)
F4' Si1 C26 89.95(10)
F2 Si1 C26 90.33(7)
C1 Si1 C26 178.56(6)
C1 N1 C3 111.66(12)
C1 N1 C4 128.86(12)
C3 N1 C4 119.41(12)
C1 N2 C2 111.81(12)
C1 N2 C16 129.27(12)
C2 N2 C16 118.91(12)
C26 N3 C30 111.32(12)
C26 N3 C31 129.69(12)
C30 N3 C31 118.73(12)
C26 N4 C29 111.49(13)
C26 N4 C43 128.44(12)
C29 N4 C43 119.84(12)
N2 C1 N1 103.29(12)
N2 C1 Si1 128.26(10)
N1 C1 Si1 128.44(10)
C3 C2 N2 106.67(13)
C2 C3 N1 106.57(13)
C5 C4 C12 124.20(14)
C5 C4 N1 117.58(14)
C12 C4 N1 118.00(13)
C4 C5 C9 116.81(15)
C4 C5 C6 122.51(14)
C9 C5 C6 120.67(15)
C5 C6 C7 112.19(15)
C5 C6 C8 110.32(14)
C7 C6 C8 110.92(15)
C10 C9 C5 120.91(16)
C9 C10 C11 120.57(16)
C10 C11 C12 120.97(17)
C11 C12 C4 116.53(15)
C11 C12 C13 121.98(15)
C4 C12 C13 121.50(14)
C12 C13 C14 112.39(14)
C12 C13 C15 111.09(14)
C14 C13 C15 110.40(14)
C24 C16 C17 123.56(14)
C24 C16 N2 118.04(13)
C17 C16 N2 118.04(13)
C21 C17 C16 116.76(15)
C21 C17 C18 121.13(14)
C16 C17 C18 122.11(14)
C17 C18 C19 111.93(15)
C17 C18 C20 109.91(15)
C19 C18 C20 111.58(16)
C22 C21 C17 121.23(15)
C21 C22 C23 120.36(16)
C22 C23 C24 121.27(16)
C16 C24 C23 116.79(15)
C16 C24 C25 122.45(14)
C23 C24 C25 120.74(15)
C27 C25 C24 112.15(16)
C27 C25 C28 111.26(18)
C24 C25 C28 109.94(17)
N4 C26 N3 103.61(12)
N4 C26 Si1 128.75(11)
N3 C26 Si1 127.57(10)
C30 C29 N4 106.92(13)
C29 C30 N3 106.65(13)
C32 C31 C39 123.47(14)
C32 C31 N3 118.63(14)
C39 C31 N3 117.60(13)
C31 C32 C36 116.54(15)
C31 C32 C33 122.95(14)
C36 C32 C33 120.50(15)
C32 C33 C34 110.73(14)
C32 C33 C35 111.17(15)
C34 C33 C35 110.70(15)
C37 C36 C32 121.36(16)
C38 C37 C36 120.26(16)
C37 C38 C39 121.14(17)
C38 C39 C31 117.17(15)
C38 C39 C40 120.76(15)
C31 C39 C40 122.05(14)
C39 C40 C41 111.67(15)
C39 C40 C42 110.68(14)
C41 C40 C42 111.31(16)
C44 C43 C51 123.70(15)
C44 C43 N4 118.71(14)
C51 C43 N4 117.42(15)
C43 C44 C48 116.94(16)
C43 C44 C45 122.56(14)
C48 C44 C45 120.49(16)
C44 C45 C46 112.08(15)
C44 C45 C47 110.57(16)
C46 C45 C47 111.63(19)
C49 C48 C44 120.87(18)
C48 C49 C50 120.69(16)
C49 C50 C51 121.04(17)
C50 C51 C43 116.75(17)
C50 C51 C52 120.80(16)
C43 C51 C52 122.44(14)
C51 C52 C54 112.09(15)
C51 C52 C53 111.00(16)
C54 C52 C53 111.02(15)
C66 C61 C62 117.9(2)
C66 C61 C60 120.2(2)
C62 C61 C60 121.9(2)
C63 C62 C61 121.5(2)
C64 C63 C62 120.2(2)
C63 C64 C65 119.4(3)
C66 C65 C64 119.0(2)
C61 C66 C65 122.1(2)

loop_
_geom_bond_atom_site_label_1
_geom_bond_atom_site_label_2
_geom_bond_distance
Si1 F2' 1.636(3)
Si1 F1' 1.640(3)
Si1 F3' 1.641(3)
Si1 F1 1.6465(17)
Si1 F3 1.6539(17)
Si1 F4 1.6628(16)
Si1 F4' 1.664(3)
Si1 F2 1.6648(17)
Si1 C1 2.0088(14)
Si1 C26 2.0109(15)
N1 C1 1.3606(18)
N1 C3 1.3844(19)
N1 C4 1.4536(19)
N2 C1 1.3568(18)
N2 C2 1.3827(19)
N2 C16 1.4469(18)
N3 C26 1.3619(19)
N3 C30 1.3872(19)
N3 C31 1.4523(19)
N4 C26 1.3583(18)
N4 C29 1.3830(19)
N4 C43 1.4505(19)
C2 C3 1.339(2)
C4 C5 1.389(2)
C4 C12 1.396(2)
C5 C9 1.393(2)
C5 C6 1.522(2)
C6 C7 1.524(2)
C6 C8 1.526(3)
C9 C10 1.378(3)
C10 C11 1.388(3)
C11 C12 1.389(2)
C12 C13 1.522(2)
C13 C14 1.525(2)
C13 C15 1.531(2)
C16 C24 1.391(2)
C16 C17 1.400(2)
C17 C21 1.392(2)
C17 C18 1.510(2)
C18 C19 1.520(2)
C18 C20 1.537(3)
C21 C22 1.376(2)
C22 C23 1.378(2)
C23 C24 1.395(2)
C24 C25 1.519(2)
C25 C27 1.517(3)
C25 C28 1.526(3)
C29 C30 1.338(2)
C31 C32 1.393(2)
C31 C39 1.398(2)
C32 C36 1.399(2)
C32 C33 1.514(2)
C33 C34 1.526(2)
C33 C35 1.530(2)
C36 C37 1.380(3)
C37 C38 1.377(3)
C38 C39 1.389(2)
C39 C40 1.521(2)
C40 C41 1.522(3)
C40 C42 1.523(2)
C43 C44 1.396(2)
C43 C51 1.397(2)
C44 C48 1.398(2)
C44 C45 1.511(2)
C45 C46 1.516(3)
C45 C47 1.533(3)
C48 C49 1.380(3)
C49 C50 1.381(3)
C50 C51 1.397(2)
C51 C52 1.516(3)
C52 C54 1.528(3)
C52 C53 1.529(3)
C60 C61 1.519(4)
C61 C66 1.370(4)
C61 C62 1.387(3)
C62 C63 1.384(3)
C63 C64 1.366(3)
C64 C65 1.411(4)
C65 C66 1.383(4)

loop_
_geom_torsion_atom_site_label_1
_geom_torsion_atom_site_label_2
_geom_torsion_atom_site_label_3
_geom_torsion_atom_site_label_4
_geom_torsion
C2 N2 C1 N1 0.13(16)
C16 N2 C1 N1 -178.59(13)
C2 N2 C1 Si1 179.47(11)
C16 N2 C1 Si1 0.7(2)
C3 N1 C1 N2 -0.41(16)
C4 N1 C1 N2 -177.34(14)
C3 N1 C1 Si1 -179.75(11)
C4 N1 C1 Si1 3.3(2)
F2' Si1 C1 N2 90.9(3)
F1' Si1 C1 N2 -178.0(3)
F3' Si1 C1 N2 0.1(3)
F1 Si1 C1 N2 -141.95(17)
F3 Si1 C1 N2 37.92(17)
F4 Si1 C1 N2 -52.10(17)
F4' Si1 C1 N2 -89.1(2)
F2 Si1 C1 N2 127.90(17)
C26 Si1 C1 N2 -80(3)
F2' Si1 C1 N1 -89.9(3)
F1' Si1 C1 N1 1.2(3)
F3' Si1 C1 N1 179.3(3)
F1 Si1 C1 N1 37.23(17)
F3 Si1 C1 N1 -142.90(17)
F4 Si1 C1 N1 127.08(17)
F4' Si1 C1 N1 90.1(2)
F2 Si1 C1 N1 -52.92(17)
C26 Si1 C1 N1 99(3)
C1 N2 C2 C3 0.20(18)
C16 N2 C2 C3 179.07(14)
N2 C2 C3 N1 -0.43(18)
C1 N1 C3 C2 0.55(18)
C4 N1 C3 C2 177.80(14)
C1 N1 C4 C5 94.48(18)
C3 N1 C4 C5 -82.24(17)
C1 N1 C4 C12 -90.62(18)
C3 N1 C4 C12 92.66(17)
C12 C4 C5 C9 0.0(2)
N1 C4 C5 C9 174.51(13)
C12 C4 C5 C6 -178.99(14)
N1 C4 C5 C6 -4.4(2)
C4 C5 C6 C7 -127.49(17)
C9 C5 C6 C7 53.6(2)
C4 C5 C6 C8 108.30(18)
C9 C5 C6 C8 -70.6(2)
C4 C5 C9 C10 -0.5(2)
C6 C5 C9 C10 178.48(16)
C5 C9 C10 C11 0.6(3)
C9 C10 C11 C12 -0.2(3)
C10 C11 C12 C4 -0.3(2)
C10 C11 C12 C13 179.98(16)
C5 C4 C12 C11 0.4(2)
N1 C4 C12 C11 -174.11(14)
C5 C4 C12 C13 -179.85(14)
N1 C4 C12 C13 5.6(2)
C11 C12 C13 C14 -36.0(2)
C4 C12 C13 C14 144.29(15)
C11 C12 C13 C15 88.3(2)
C4 C12 C13 C15 -91.44(18)
C1 N2 C16 C24 93.08(18)
C2 N2 C16 C24 -85.57(18)
C1 N2 C16 C17 -93.56(18)
C2 N2 C16 C17 87.80(17)
C24 C16 C17 C21 1.1(2)
N2 C16 C17 C21 -171.87(13)
C24 C16 C17 C18 -179.22(15)
N2 C16 C17 C18 7.8(2)
C21 C17 C18 C19 -52.1(2)
C16 C17 C18 C19 128.26(18)
C21 C17 C18 C20 72.5(2)
C16 C17 C18 C20 -107.16(18)
C16 C17 C21 C22 0.4(2)
C18 C17 C21 C22 -179.24(16)
C17 C21 C22 C23 -1.2(3)
C21 C22 C23 C24 0.4(3)
C17 C16 C24 C23 -1.8(2)
N2 C16 C24 C23 171.14(14)
C17 C16 C24 C25 179.93(15)
N2 C16 C24 C25 -7.1(2)
C22 C23 C24 C16 1.1(3)
C22 C23 C24 C25 179.33(17)
C16 C24 C25 C27 -125.76(18)
C23 C24 C25 C27 56.1(2)
C16 C24 C25 C28 109.9(2)
C23 C24 C25 C28 -68.3(2)
C29 N4 C26 N3 -0.12(17)
C43 N4 C26 N3 -174.52(14)
C29 N4 C26 Si1 -177.28(11)
C43 N4 C26 Si1 8.3(2)
C30 N3 C26 N4 -0.08(16)
C31 N3 C26 N4 173.99(14)
C30 N3 C26 Si1 177.13(11)
C31 N3 C26 Si1 -8.8(2)
F2' Si1 C26 N4 -50.9(3)
F1' Si1 C26 N4 -142.0(3)
F3' Si1 C26 N4 39.9(3)
F1 Si1 C26 N4 -178.02(18)
F3 Si1 C26 N4 2.10(17)
F4 Si1 C26 N4 92.10(17)
F4' Si1 C26 N4 129.1(2)
F2 Si1 C26 N4 -87.88(17)
C1 Si1 C26 N4 120(2)
F2' Si1 C26 N3 132.6(3)
F1' Si1 C26 N3 41.4(3)
F3' Si1 C26 N3 -136.6(3)
F1 Si1 C26 N3 5.46(18)
F3 Si1 C26 N3 -174.42(17)
F4 Si1 C26 N3 -84.42(17)
F4' Si1 C26 N3 -47.4(2)
F2 Si1 C26 N3 95.60(17)
C1 Si1 C26 N3 -56(3)
C26 N4 C29 C30 0.27(19)
C43 N4 C29 C30 175.22(14)
N4 C29 C30 N3 -0.30(18)
C26 N3 C30 C29 0.25(18)
C31 N3 C30 C29 -174.55(14)
C26 N3 C31 C32 103.56(18)
C30 N3 C31 C32 -82.74(17)
C26 N3 C31 C39 -82.58(19)
C30 N3 C31 C39 91.12(17)
C39 C31 C32 C36 -2.6(2)
N3 C31 C32 C36 170.90(14)
C39 C31 C32 C33 176.66(14)
N3 C31 C32 C33 -9.9(2)
C31 C32 C33 C34 -116.28(17)
C36 C32 C33 C34 62.9(2)
C31 C32 C33 C35 120.23(17)
C36 C32 C33 C35 -60.6(2)
C31 C32 C36 C37 0.8(2)
C33 C32 C36 C37 -178.46(16)
C32 C36 C37 C38 1.1(3)
C36 C37 C38 C39 -1.4(3)
C37 C38 C39 C31 -0.3(2)
C37 C38 C39 C40 -178.42(16)
C32 C31 C39 C38 2.3(2)
N3 C31 C39 C38 -171.22(14)
C32 C31 C39 C40 -179.54(14)
N3 C31 C39 C40 6.9(2)
C38 C39 C40 C41 -47.9(2)
C31 C39 C40 C41 134.01(17)
C38 C39 C40 C42 76.7(2)
C31 C39 C40 C42 -101.39(19)
C26 N4 C43 C44 -98.09(18)
C29 N4 C43 C44 87.92(18)
C26 N4 C43 C51 86.50(19)
C29 N4 C43 C51 -87.49(18)
C51 C43 C44 C48 0.6(2)
N4 C43 C44 C48 -174.53(13)
C51 C43 C44 C45 179.24(14)
N4 C43 C44 C45 4.1(2)
C43 C44 C45 C46 122.97(18)
C48 C44 C45 C46 -58.4(2)
C43 C44 C45 C47 -111.8(2)
C48 C44 C45 C47 66.9(2)
C43 C44 C48 C49 0.4(2)
C45 C44 C48 C49 -178.31(16)
C44 C48 C49 C50 -0.9(3)
C48 C49 C50 C51 0.5(3)
C49 C50 C51 C43 0.4(2)
C49 C50 C51 C52 179.78(16)
C44 C43 C51 C50 -1.0(2)
N4 C43 C51 C50 174.20(13)
C44 C43 C51 C52 179.69(15)
N4 C43 C51 C52 -5.2(2)
C50 C51 C52 C54 48.6(2)
C43 C51 C52 C54 -132.07(16)
C50 C51 C52 C53 -76.2(2)
C43 C51 C52 C53 103.14(18)
C66 C61 C62 C63 -1.6(3)
C60 C61 C62 C63 178.9(2)
C61 C62 C63 C64 1.7(3)
C62 C63 C64 C65 -0.1(3)
C63 C64 C65 C66 -1.6(4)
C62 C61 C66 C65 -0.2(4)
C60 C61 C66 C65 179.4(2)
C64 C65 C66 C61 1.7(4)

loop_
_platon_squeeze_void_nr
_platon_squeeze_void_average_x
_platon_squeeze_void_average_y
_platon_squeeze_void_average_z
_platon_squeeze_void_volume
_platon_squeeze_void_count_electrons
1 -0.008 0.000 0.004 884.1 206.4
